data_7054327
loop_
_publ_author_name
'Singh, Vikram'
'Kumar, Vinod'
'Gupta, Ajit N.'
'Drew, Michael G. B.'
'Singh, Nanhai'

_publ_section_title
;
 Effect of pyridyl substituents leading to the formation of green
 luminescent mercury(ii) coordination polymers, zinc(ii) dimers and a
 monomer
;
_journal_issue 8
_journal_name_full 'New Journal of Chemistry'
_journal_page_first 3737
_journal_paper_doi 10.1039/C4NJ00435C
_journal_volume 38
_journal_year 2014
_chemical_formula_sum 'C30 H26 Hg N4 O4 S4'
_chemical_formula_weight 835.38
_chemical_name_systematic
;
 ?
;
_space_group_IT_number 14
_symmetry_cell_setting monoclinic
_symmetry_space_group_name_Hall '-P 2ybc'
_symmetry_space_group_name_H-M 'P 1 21/c 1'
_atom_sites_solution_hydrogens geom
_atom_sites_solution_primary direct
_atom_sites_solution_secondary difmap
_audit_creation_method SHELXL-97
_cell_angle_alpha 90.00
_cell_angle_beta 98.948(4)
_cell_angle_gamma 90.00
_cell_formula_units_Z 4
_cell_length_a 11.3826(5)
_cell_length_b 23.7917(6)
_cell_length_c 11.3950(4)
_cell_measurement_reflns_used 22490
_cell_measurement_temperature 293(2)
_cell_measurement_theta_max 27.50
_cell_measurement_theta_min 2.88
_cell_volume 3048.34(19)
_computing_cell_refinement 'Crysalis, Oxford Diffraction'
_computing_data_collection 'Crysalis, Oxford Diffraction'
_computing_data_reduction 'Crysalis, Oxford Diffraction'
_computing_molecular_graphics PLATON(Spek,2004)
_computing_publication_material 'SHELXL-97, PLATON'
_computing_structure_refinement 'SHELXL-97 (Sheldrick, 1997)'
_computing_structure_solution 'SHELXS-97 (Sheldrick, 1997)'
_diffrn_ambient_temperature 293(2)
_diffrn_measured_fraction_theta_full 0.966
_diffrn_measured_fraction_theta_max 0.966
_diffrn_measurement_device 'Oxford Diffaction X-Calibur System'
_diffrn_measurement_device_type 'CCD diffractometer'
_diffrn_measurement_method '321 frames, counting time 10 s.'
_diffrn_radiation_monochromator graphite
_diffrn_radiation_source 'fine-focus sealed tube'
_diffrn_radiation_type MoK\a
_diffrn_radiation_wavelength 0.71073
_diffrn_reflns_av_R_equivalents 0.0661
_diffrn_reflns_av_unetI/netI 0.0881
_diffrn_reflns_limit_h_max 14
_diffrn_reflns_limit_h_min -14
_diffrn_reflns_limit_k_max 30
_diffrn_reflns_limit_k_min -29
_diffrn_reflns_limit_l_max 13
_diffrn_reflns_limit_l_min -14
_diffrn_reflns_number 22490
_diffrn_reflns_theta_full 27.50
_diffrn_reflns_theta_max 27.50
_diffrn_reflns_theta_min 2.88
_diffrn_standards_decay_% n/a
_diffrn_standards_interval_count n/a
_diffrn_standards_interval_time n/a
_diffrn_standards_number n/a
_exptl_absorpt_coefficient_mu 5.367
_exptl_absorpt_correction_T_max 1.000
_exptl_absorpt_correction_T_min 0.822
_exptl_absorpt_correction_type empirical
_exptl_absorpt_process_details 'ABSPACK, Oxford Diffraction Ltd'
_exptl_crystal_colour black
_exptl_crystal_density_diffrn 1.820
_exptl_crystal_density_method 'not measured'
_exptl_crystal_description block
_exptl_crystal_F_000 1640
_exptl_crystal_size_max 0.30
_exptl_crystal_size_mid 0.05
_exptl_crystal_size_min 0.05
_refine_diff_density_max 1.420
_refine_diff_density_min -0.852
_refine_diff_density_rms 0.136
_refine_ls_extinction_method none
_refine_ls_goodness_of_fit_ref 1.007
_refine_ls_hydrogen_treatment constr
_refine_ls_matrix_type full
_refine_ls_number_parameters 388
_refine_ls_number_reflns 6757
_refine_ls_number_restraints 58
_refine_ls_restrained_S_all 1.021
_refine_ls_R_factor_all 0.1257
_refine_ls_R_factor_gt 0.0633
_refine_ls_shift/su_max 0.000
_refine_ls_shift/su_mean 0.000
_refine_ls_structure_factor_coef Fsqd
_refine_ls_weighting_details 'calc w=1/[\s^2^(Fo^2^)+(0.0573P)^2^+1.7080P] where P=(Fo^2^+2Fc^2^)/3'
_refine_ls_weighting_scheme calc
_refine_ls_wR_factor_gt 0.1348
_refine_ls_wR_factor_ref 0.1574
_reflns_number_gt 3931
_reflns_number_total 6757
_reflns_threshold_expression >2sigma(I)
_cod_duplicate_entry 7054219
_cod_data_source_file c4nj00435c2.cif
_cod_data_source_block 1
_cod_original_sg_symbol_H-M P21/c
_cod_database_code 7054327

loop_
_symmetry_equiv_pos_as_xyz
'x, y, z'
'-x, y+1/2, -z+1/2'
'-x, -y, -z'
'x, -y-1/2, z-1/2'

loop_
_atom_site_label
_atom_site_type_symbol
_atom_site_fract_x
_atom_site_fract_y
_atom_site_fract_z
_atom_site_U_iso_or_equiv
_atom_site_adp_type
_atom_site_occupancy
_atom_site_symmetry_multiplicity
_atom_site_calc_flag
_atom_site_refinement_flags
Hg1 Hg 0.20189(4) 0.051448(14) 0.10540(4) 0.06546(19) Uani 1 1 d .
N14 N 0.3203(6) -0.0827(3) -0.1017(5) 0.0376(16) Uani 1 1 d .
S11 S 0.13817(19) -0.01625(8) -0.07910(19) 0.0440(5) Uani 1 1 d .
S13 S 0.3568(2) -0.02329(10) 0.0995(2) 0.0523(6) Uani 1 1 d .
C12 C 0.2760(7) -0.0449(3) -0.0351(7) 0.0355(18) Uani 1 1 d .
C21 C 0.2566(8) -0.0977(3) -0.2189(7) 0.044(2) Uani 1 1 d .
H21A H 0.1727 -0.1020 -0.2140 0.052 Uiso 1 1 calc R
H21B H 0.2858 -0.1336 -0.2426 0.052 Uiso 1 1 calc R
C22 C 0.2704(6) -0.0543(2) -0.3130(5) 0.048(2) Uani 1 1 d G
C23 C 0.1800(6) -0.0481(3) -0.4092(7) 0.126(7) Uani 1 1 d G
H23 H 0.1098 -0.0684 -0.4121 0.151 Uiso 1 1 calc R
C24 C 0.1946(9) -0.0116(4) -0.5011(6) 0.159(8) Uani 1 1 d G
H24 H 0.1341 -0.0075 -0.5655 0.191 Uiso 1 1 calc R
C25 C 0.2996(10) 0.0187(3) -0.4968(6) 0.121(5) Uani 1 1 d G
H25 H 0.3094 0.0431 -0.5583 0.146 Uiso 1 1 calc R
N26 N 0.3900(7) 0.0125(3) -0.4005(8) 0.109(4) Uani 1 1 d G
C27 C 0.3754(5) -0.0240(3) -0.3087(6) 0.079(3) Uani 1 1 d G
H27 H 0.4359 -0.0282 -0.2443 0.095 Uiso 1 1 calc R
C31 C 0.4321(7) -0.1128(3) -0.0641(8) 0.047(2) Uani 1 1 d .
H31A H 0.4767 -0.0940 0.0042 0.056 Uiso 1 1 calc R
H31B H 0.4796 -0.1120 -0.1278 0.056 Uiso 1 1 calc R
C32 C 0.4108(7) -0.1726(3) -0.0323(7) 0.043(2) Uani 1 1 d .
C40 C 0.3567(9) -0.1845(4) 0.0647(8) 0.065(3) Uani 1 1 d .
H40 H 0.3331 -0.1552 0.1096 0.078 Uiso 1 1 calc R
C39 C 0.3367(10) -0.2399(4) 0.0970(9) 0.074(3) Uani 1 1 d .
H39 H 0.3030 -0.2476 0.1646 0.088 Uiso 1 1 calc R
C38 C 0.3672(9) -0.2821(4) 0.0280(8) 0.056(2) Uani 1 1 d .
O37 O 0.3528(7) -0.3387(3) 0.0403(7) 0.082(2) Uani 1 1 d .
C36 C 0.3983(12) -0.3625(4) -0.0591(11) 0.085(4) Uani 1 1 d .
H36A H 0.4584 -0.3904 -0.0316 0.102 Uiso 1 1 calc R
H36B H 0.3346 -0.3809 -0.1116 0.102 Uiso 1 1 calc R
O35 O 0.4482(7) -0.3196(3) -0.1214(6) 0.078(2) Uani 1 1 d .
C34 C 0.4227(8) -0.2705(3) -0.0676(8) 0.046(2) Uani 1 1 d .
C33 C 0.4440(7) -0.2164(3) -0.0995(7) 0.043(2) Uani 1 1 d .
H33 H 0.4804 -0.2093 -0.1656 0.052 Uiso 1 1 calc R
S41 S 0.0899(2) 0.10966(9) 0.2183(2) 0.0495(6) Uani 1 1 d .
S43 S 0.3508(2) 0.13196(9) 0.2858(2) 0.0500(6) Uani 1 1 d .
N44 N 0.1802(6) 0.1868(2) 0.3724(6) 0.0419(17) Uani 1 1 d .
C42 C 0.2098(7) 0.1464(3) 0.2999(6) 0.0364(19) Uani 1 1 d .
C51 C 0.0568(9) 0.2031(4) 0.3801(8) 0.065(3) Uani 1 1 d D
H51A H 0.0476 0.2427 0.3601 0.079 Uiso 1 1 calc R
H51B H 0.0044 0.1823 0.3201 0.079 Uiso 1 1 calc R
N66 N 0.2533(7) 0.3766(3) 0.4562(6) 0.0481(18) Uani 1 1 d .
C65 C 0.2935(9) 0.3895(4) 0.3588(8) 0.059(3) Uani 1 1 d .
H65 H 0.2976 0.4273 0.3391 0.071 Uiso 1 1 calc R
C64 C 0.3302(9) 0.3503(4) 0.2829(8) 0.059(3) Uani 1 1 d .
H64 H 0.3600 0.3613 0.2149 0.071 Uiso 1 1 calc R
C63 C 0.3214(8) 0.2943(4) 0.3111(8) 0.051(2) Uani 1 1 d .
H63 H 0.3443 0.2668 0.2612 0.061 Uiso 1 1 calc R
C62 C 0.2789(7) 0.2792(3) 0.4127(7) 0.040(2) Uani 1 1 d .
C67 C 0.2444(7) 0.3223(3) 0.4820(7) 0.042(2) Uani 1 1 d .
H67 H 0.2134 0.3128 0.5501 0.051 Uiso 1 1 calc R
C61 C 0.2696(8) 0.2176(3) 0.4525(7) 0.046(2) Uani 1 1 d .
H61A H 0.3461 0.1994 0.4550 0.069 Uiso 1 1 calc R
H61B H 0.2492 0.2168 0.5320 0.069 Uiso 1 1 calc R
C52 C 0.0193(7) 0.1949(4) 0.4871(5) 0.084(3) Uani 1 1 d GDU
C60 C -0.0502(8) 0.2343(3) 0.5345(7) 0.103(4) Uani 1 1 d GU
H60 H -0.0672 0.2686 0.4964 0.124 Uiso 1 1 calc R
C59 C -0.0943(7) 0.2225(4) 0.6390(7) 0.121(5) Uani 1 1 d GU
H59 H -0.1408 0.2489 0.6707 0.145 Uiso 1 1 calc R
C58 C -0.0688(7) 0.1712(4) 0.6959(6) 0.079(3) Uani 1 1 d GDU
C54 C 0.0007(8) 0.1318(3) 0.6485(7) 0.119(5) Uani 1 1 d GDU
C53 C 0.0448(6) 0.1436(3) 0.5440(7) 0.080(3) Uani 1 1 d GU
H53 H 0.0913 0.1172 0.5123 0.095 Uiso 1 1 calc R
C56 C -0.0586(11) 0.1026(5) 0.8253(10) 0.104(4) Uani 1 1 d DU
H56A H -0.0054 0.1020 0.9006 0.125 Uiso 1 1 calc R
H56B H -0.1217 0.0755 0.8279 0.125 Uiso 1 1 calc R
O57 O -0.1075(8) 0.1594(4) 0.7986(7) 0.109(3) Uani 1 1 d DU
O55 O 0.0045(9) 0.0912(4) 0.7284(8) 0.119(3) Uani 1 1 d DU

loop_
_atom_site_aniso_label
_atom_site_aniso_U_11
_atom_site_aniso_U_22
_atom_site_aniso_U_33
_atom_site_aniso_U_23
_atom_site_aniso_U_13
_atom_site_aniso_U_12
Hg1 0.1066(4) 0.0337(2) 0.0683(3) -0.00944(17) 0.0519(2) -0.0032(2)
N14 0.041(4) 0.034(4) 0.038(4) -0.003(3) 0.010(3) -0.002(3)
S11 0.0451(14) 0.0344(11) 0.0515(13) -0.0077(9) 0.0043(10) 0.0036(10)
S13 0.0575(16) 0.0479(13) 0.0489(13) -0.0108(10) -0.0001(11) 0.0036(11)
C12 0.042(5) 0.024(4) 0.044(5) -0.002(3) 0.018(4) -0.004(3)
C21 0.056(6) 0.024(4) 0.054(5) -0.008(4) 0.019(4) -0.004(4)
C22 0.059(7) 0.045(5) 0.040(5) -0.007(4) 0.002(4) 0.006(4)
C23 0.111(13) 0.119(13) 0.123(13) 0.045(9) -0.060(11) -0.034(9)
C24 0.21(2) 0.135(14) 0.106(12) 0.076(11) -0.060(12) -0.049(13)
C25 0.192(18) 0.100(11) 0.076(10) 0.030(8) 0.031(10) 0.005(12)
N26 0.144(11) 0.083(8) 0.117(9) 0.040(7) 0.069(8) 0.006(7)
C27 0.070(8) 0.087(8) 0.084(8) 0.026(7) 0.021(6) -0.007(7)
C31 0.038(5) 0.047(5) 0.058(5) -0.014(4) 0.017(4) 0.003(4)
C32 0.049(6) 0.043(5) 0.041(5) 0.000(4) 0.012(4) 0.004(4)
C40 0.097(9) 0.053(6) 0.052(6) 0.004(5) 0.036(5) 0.013(5)
C39 0.082(8) 0.081(8) 0.067(7) 0.023(6) 0.043(6) 0.022(6)
C38 0.064(7) 0.049(6) 0.058(6) 0.019(5) 0.017(5) 0.016(5)
O37 0.096(6) 0.052(4) 0.104(6) 0.027(4) 0.035(5) 0.009(4)
C36 0.106(10) 0.043(6) 0.102(9) 0.020(6) 0.003(8) 0.003(6)
O35 0.112(6) 0.042(4) 0.086(5) 0.002(4) 0.041(4) 0.008(4)
C34 0.048(6) 0.037(5) 0.052(5) 0.005(4) 0.006(4) 0.009(4)
C33 0.045(5) 0.044(5) 0.044(5) 0.003(4) 0.018(4) 0.012(4)
S41 0.0484(15) 0.0496(13) 0.0539(14) -0.0217(10) 0.0185(10) -0.0086(11)
S43 0.0482(15) 0.0471(13) 0.0599(14) -0.0030(11) 0.0243(11) -0.0024(10)
N44 0.055(5) 0.030(3) 0.043(4) -0.007(3) 0.011(3) 0.004(3)
C42 0.058(6) 0.028(4) 0.027(4) -0.002(3) 0.020(4) -0.009(4)
C51 0.071(8) 0.068(7) 0.060(6) -0.028(5) 0.019(5) 0.002(5)
N66 0.064(5) 0.036(4) 0.048(4) -0.005(3) 0.021(4) -0.004(3)
C65 0.080(8) 0.044(5) 0.057(6) -0.001(5) 0.022(5) 0.003(5)
C64 0.085(8) 0.052(6) 0.046(5) 0.007(5) 0.027(5) 0.008(5)
C63 0.065(7) 0.046(5) 0.046(5) -0.012(4) 0.020(4) 0.012(4)
C62 0.048(6) 0.034(4) 0.035(5) -0.002(3) 0.001(4) 0.000(4)
C67 0.057(6) 0.038(5) 0.036(5) -0.007(4) 0.018(4) 0.001(4)
C61 0.067(7) 0.036(5) 0.033(4) -0.003(4) 0.000(4) 0.000(4)
C52 0.065(6) 0.094(7) 0.094(7) -0.030(6) 0.016(5) -0.003(6)
C60 0.097(8) 0.124(8) 0.095(7) -0.026(6) 0.033(6) 0.010(6)
C59 0.111(8) 0.147(9) 0.110(8) 0.001(7) 0.029(7) 0.001(7)
C58 0.075(7) 0.082(6) 0.082(7) 0.015(6) 0.014(5) -0.017(5)
C54 0.106(8) 0.127(9) 0.119(8) 0.004(7) -0.001(7) -0.013(7)
C53 0.065(6) 0.116(7) 0.060(6) 0.001(6) 0.019(5) -0.018(6)
C56 0.098(8) 0.134(8) 0.084(7) 0.055(6) 0.027(6) -0.041(7)
O57 0.097(6) 0.140(6) 0.100(6) -0.003(5) 0.048(5) 0.022(5)
O55 0.115(6) 0.100(6) 0.136(7) 0.022(5) 0.004(5) -0.003(5)

loop_
_atom_type_symbol
_atom_type_description
_atom_type_scat_dispersion_real
_atom_type_scat_dispersion_imag
_atom_type_scat_source
C C 0.0033 0.0016 'International Tables Vol C Tables 4.2.6.8 and 6.1.1.4'
H H 0.0000 0.0000 'International Tables Vol C Tables 4.2.6.8 and 6.1.1.4'
N N 0.0061 0.0033 'International Tables Vol C Tables 4.2.6.8 and 6.1.1.4'
O O 0.0106 0.0060 'International Tables Vol C Tables 4.2.6.8 and 6.1.1.4'
S S 0.1246 0.1234 'International Tables Vol C Tables 4.2.6.8 and 6.1.1.4'
Hg Hg -2.3894 9.2266 'International Tables Vol C Tables 4.2.6.8 and 6.1.1.4'

loop_
_geom_angle_atom_site_label_1
_geom_angle_atom_site_label_2
_geom_angle_atom_site_label_3
_geom_angle
_geom_angle_site_symmetry_1
_geom_angle_site_symmetry_3
S41 Hg1 S13 149.35(8) . .
S41 Hg1 N66 99.64(17) . 4_565
S13 Hg1 N66 102.85(17) . 4_565
S41 Hg1 S11 132.40(7) . .
S13 Hg1 S11 69.89(7) . .
N66 Hg1 S11 86.66(17) 4_565 .
C12 N14 C21 120.6(7) . .
C12 N14 C31 123.7(6) . .
C21 N14 C31 115.6(6) . .
C12 S11 Hg1 83.4(3) . .
C12 S13 Hg1 87.4(3) . .
N14 C12 S11 121.0(6) . .
N14 C12 S13 120.6(6) . .
S11 C12 S13 118.4(4) . .
N14 C21 C22 112.9(6) . .
C23 C22 C27 120.0 . .
C23 C22 C21 119.0(5) . .
C27 C22 C21 120.8(5) . .
C22 C23 C24 120.0 . .
C25 C24 C23 120.0 . .
N26 C25 C24 120.0 . .
C27 N26 C25 120.0 . .
N26 C27 C22 120.0 . .
N14 C31 C32 111.7(7) . .
C40 C32 C33 119.1(8) . .
C40 C32 C31 120.0(8) . .
C33 C32 C31 121.0(7) . .
C32 C40 C39 121.2(9) . .
C38 C39 C40 118.6(9) . .
C39 C38 O37 128.7(9) . .
C39 C38 C34 120.3(9) . .
O37 C38 C34 111.0(8) . .
C38 O37 C36 104.1(7) . .
O35 C36 O37 109.5(8) . .
C34 O35 C36 105.2(8) . .
C33 C34 O35 128.6(8) . .
C33 C34 C38 121.6(8) . .
O35 C34 C38 109.8(8) . .
C34 C33 C32 119.1(8) . .
C42 S41 Hg1 97.9(3) . .
C42 N44 C61 121.9(7) . .
C42 N44 C51 123.8(7) . .
C61 N44 C51 114.2(7) . .
N44 C42 S43 122.7(6) . .
N44 C42 S41 115.6(6) . .
S43 C42 S41 121.6(4) . .
C52 C51 N44 116.6(8) . .
C65 N66 C67 117.7(7) . .
C65 N66 Hg1 124.1(6) . 4_566
C67 N66 Hg1 118.1(5) . 4_566
N66 C65 C64 123.9(8) . .
C65 C64 C63 117.8(8) . .
C62 C63 C64 120.0(8) . .
C63 C62 C67 117.0(7) . .
C63 C62 C61 123.2(7) . .
C67 C62 C61 119.8(7) . .
N66 C67 C62 123.6(8) . .
N44 C61 C62 111.6(6) . .
C51 C52 C60 121.7(7) . .
C51 C52 C53 118.1(7) . .
C60 C52 C53 120.0 . .
C59 C60 C52 120.0 . .
C60 C59 C58 120.0 . .
O57 C58 C54 118.8(8) . .
O57 C58 C59 121.2(8) . .
C54 C58 C59 120.0 . .
O55 C54 C53 139.4(8) . .
O55 C54 C58 100.6(8) . .
C53 C54 C58 120.0 . .
C54 C53 C52 120.0 . .
O55 C56 O57 103.4(7) . .
C58 O57 C56 102.0(7) . .
C54 O55 C56 115.2(8) . .

loop_
_geom_bond_atom_site_label_1
_geom_bond_atom_site_label_2
_geom_bond_distance
_geom_bond_site_symmetry_2
Hg1 S41 2.389(2) .
Hg1 S13 2.513(2) .
Hg1 N66 2.544(7) 4_565
Hg1 S11 2.658(2) .
N14 C12 1.326(9) .
N14 C21 1.462(9) .
N14 C31 1.466(10) .
S11 C12 1.712(8) .
S13 C12 1.739(8) .
C21 C22 1.513(9) .
C22 C23 1.3900 .
C22 C27 1.3900 .
C23 C24 1.3900 .
C24 C25 1.3900 .
C25 N26 1.3900 .
N26 C27 1.3900 .
C31 C32 1.497(11) .
C32 C40 1.376(11) .
C32 C33 1.380(10) .
C40 C39 1.395(12) .
C39 C38 1.354(13) .
C38 O37 1.367(10) .
C38 C34 1.370(12) .
O37 C36 1.435(13) .
C36 O35 1.412(12) .
O35 C34 1.373(10) .
C34 C33 1.368(11) .
S41 C42 1.760(8) .
S43 C42 1.673(8) .
N44 C42 1.345(9) .
N44 C61 1.454(10) .
N44 C51 1.473(11) .
C51 C52 1.367(9) .
N66 C65 1.301(11) .
N66 C67 1.333(9) .
N66 Hg1 2.544(7) 4_566
C65 C64 1.380(12) .
C64 C63 1.377(12) .
C63 C62 1.371(11) .
C62 C67 1.389(10) .
C62 C61 1.542(10) .
C52 C60 1.3900 .
C52 C53 1.3900 .
C60 C59 1.3900 .
C59 C58 1.3900 .
C58 O57 1.342(7) .
C58 C54 1.3900 .
C54 O55 1.323(7) .
C54 C53 1.3900 .
C56 O55 1.434(8) .
C56 O57 1.475(8) .
